data_4077555
loop_
_publ_author_name
'Reinartz, Stefan'
'White, Peter S.'
'Brookhart, Maurice'
'Templeton, Joseph L.'

_publ_section_title
;
 Acid-Assisted Reductive Elimination as a Route to Platinum(II) Products
 from Platinum(IV) Tris(pyrazolyl)borate Reagents
;
_journal_issue 19
_journal_name_full Organometallics
_journal_page_first 3854
_journal_paper_doi 10.1021/om000440z
_journal_volume 19
_journal_year 2000
_chemical_formula_moiety 'Pt S C18 H31 B N6 '
_chemical_formula_sum 'C18 H31 B N6 Pt S'
_chemical_formula_weight 569.44
_chemical_name_systematic ?
_space_group_IT_number 14
_symmetry_cell_setting monoclinic
_symmetry_space_group_name_Hall '-P 2ybc'
_symmetry_space_group_name_H-M 'P 1 21/c 1'
_cell_angle_alpha 90.0
_cell_angle_beta 111.752(1)
_cell_angle_gamma 90.0
_cell_formula_units_Z 4
_cell_length_a 16.2303(4)
_cell_length_b 8.50990(20)
_cell_length_c 17.1741(4)
_cell_measurement_reflns_used 7643
_cell_measurement_temperature 193
_cell_measurement_theta_max 35.00
_cell_measurement_theta_min 2.50
_cell_volume 2203.16(9)
_computing_cell_refinement 'Bruker SAINT'
_computing_data_collection 'Bruker SMART'
_computing_data_reduction 'Bruker SAINT/NRCVAX DATRD2'
_computing_molecular_graphics NRCVAX
_computing_publication_material 'NRCVAX TABLES Jan 94 Version'
_computing_structure_refinement 'NRCVAX LSTSQ'
_computing_structure_solution 'NRCVAX SOLVER'
_diffrn_ambient_temperature 193
_diffrn_measurement_device 'Bruker SMART'
_diffrn_measurement_method 'Omega scan'
_diffrn_radiation_monochromator graphite
_diffrn_radiation_source 'xray tube'
_diffrn_radiation_type 'Molybdenum K\a'
_diffrn_radiation_wavelength 0.71073
_diffrn_reflns_av_R_equivalents 0.032
_diffrn_reflns_limit_h_max 24
_diffrn_reflns_limit_h_min -26
_diffrn_reflns_limit_k_max 13
_diffrn_reflns_limit_k_min 0
_diffrn_reflns_limit_l_max 27
_diffrn_reflns_limit_l_min 0
_diffrn_reflns_number 88726
_diffrn_reflns_theta_max 35.00
_diffrn_reflns_theta_min 0.00
_exptl_absorpt_coefficient_mu 6.45
_exptl_absorpt_correction_T_max 1.0000
_exptl_absorpt_correction_T_min 1.0000
_exptl_absorpt_correction_type none
_exptl_crystal_density_diffrn 1.717
_exptl_crystal_F_000 1115.92
_exptl_crystal_size_max 0.35
_exptl_crystal_size_mid 0.20
_exptl_crystal_size_min 0.20
_refine_diff_density_max 2.54
_refine_diff_density_min -1.81
_refine_ls_extinction_coef 3.782(253)
_refine_ls_extinction_method Larson
_refine_ls_goodness_of_fit_obs 1.96
_refine_ls_matrix_type full
_refine_ls_number_parameters 245
_refine_ls_number_reflns 8895
_refine_ls_R_factor_all 0.032
_refine_ls_R_factor_obs 0.028
_refine_ls_shift/esd_max 0.000
_refine_ls_structure_factor_coef F
_refine_ls_weighting_details 'w = 1/(\s^2^(F)+0.0002F^2^)'
_refine_ls_weighting_scheme calc
_refine_ls_wR_factor_all 0.042
_refine_ls_wR_factor_obs 0.041
_reflns_number_observed 8897
_reflns_number_total 9735
_reflns_observed_criterion 'Inet > 2.5\s(Inet)'
_cod_data_source_file om000440z.cif
_cod_data_source_block c00029
_cod_depositor_comments
;
The following automatic conversions were performed:

'_symmetry_cell_setting' value 'Monoclinic' changed to 'monoclinic'
according to /home/saulius/struct/CIF-dictionaries/cif_core.dic
dictionary named 'cif_core.dic' version 2.4.2 from 2011-04-26.

Automatic conversion script
Id: cif_fix_values 1715 2011-07-08 13:25:40Z adriana 

The following automatic conversions were performed:

'_refine_ls_weighting_scheme' value '1/(\s^2^(F)+0.0002F^2^)' was
changed to 'calc'. New tag '_refine_ls_weighting_details' was
created. The value of the new tag was set to 'w =
1/(\s^2^(F)+0.0002F^2^)'.

Automatic conversion script
Id: cif_fix_values 3143 2015-03-26 13:38:13Z robertas 
;
_cod_original_sg_symbol_H-M 'P 21/c'
_cod_original_formula_sum 'Pt S C18 H31 B N6 '
_cod_database_code 4077555

loop_
_symmetry_equiv_pos_as_xyz
x,y,z
-x,-y,-z
-x,1/2+y,1/2-z
x,1/2-y,1/2+z

loop_
_atom_site_aniso_label
_atom_site_aniso_U_11
_atom_site_aniso_U_22
_atom_site_aniso_U_33
_atom_site_aniso_U_12
_atom_site_aniso_U_13
_atom_site_aniso_U_23
_atom_site_aniso_type_symbol
Pt1 0.01627(5) 0.01946(5) 0.01312(5) 0.00094(3) 0.00463(3) 0.00095(3) Pt
S1 0.0329(4) 0.0259(3) 0.0191(3) 0.0040(3) 0.0035(3) 0.00582(23) S
C1 0.0275(14) 0.0359(16) 0.0242(13) -0.0048(12) 0.0031(11) -0.0005(11) C
C2 0.0609(24) 0.0537(23) 0.0233(14) 0.0162(19) 0.0203(15) 0.0080(15) C
C3 0.0548(24) 0.078(3) 0.0438(21) 0.0425(24) 0.0216(19) 0.0228(21) C
B10 0.0201(12) 0.0197(11) 0.0176(11) -0.0006(10) 0.0083(9) 0.0003(9) B
N11 0.0190(9) 0.0222(10) 0.0148(8) 0.0003(7) 0.0065(7) 0.0013(7) N
N12 0.0188(9) 0.0235(10) 0.0140(8) 0.0020(7) 0.0059(7) 0.0028(7) N
C13 0.0206(11) 0.0266(12) 0.0186(11) 0.0021(9) 0.0072(9) 0.0066(9) C
C14 0.0307(14) 0.0211(12) 0.0290(13) 0.0036(10) 0.0121(11) 0.0082(10) C
C15 0.0253(12) 0.0200(11) 0.0229(12) 0.0013(9) 0.0098(10) 0.0011(9) C
C16 0.0379(16) 0.0388(17) 0.0192(12) 0.0032(13) 0.0111(11) 0.0102(11) C
C17 0.0446(18) 0.0238(13) 0.0351(16) 0.0018(13) 0.0174(14) -0.0035(12) C
N21 0.0186(9) 0.0219(10) 0.0156(9) -0.0007(7) 0.0077(7) 0.0010(7) N
N22 0.0169(9) 0.0220(10) 0.0151(8) -0.0011(7) 0.0049(7) -0.0007(7) N
C23 0.0171(10) 0.0262(12) 0.0199(11) -0.0014(9) 0.0041(8) -0.0013(9) C
C24 0.0192(11) 0.0311(14) 0.0264(12) -0.0045(10) 0.0080(10) 0.0006(10) C
C25 0.0173(10) 0.0264(12) 0.0263(12) -0.0002(9) 0.0111(9) 0.0023(10) C
C26 0.0309(15) 0.0388(17) 0.0241(13) -0.0105(13) 0.0015(11) -0.0065(12) C
C27 0.0321(15) 0.0459(18) 0.0295(14) -0.0028(13) 0.0194(12) 0.0025(13) C
N31 0.0248(10) 0.0193(10) 0.0240(10) 0.0008(8) 0.0110(8) 0.0015(8) N
N32 0.0182(9) 0.0176(9) 0.0187(9) 0.0018(7) 0.0077(7) 0.0009(7) N
C33 0.0204(11) 0.0223(11) 0.0251(12) -0.0008(9) 0.0105(9) -0.0018(9) C
C34 0.0200(11) 0.0275(13) 0.0244(12) 0.0015(9) 0.0081(9) -0.0014(10) C
C35 0.0264(12) 0.0236(12) 0.0230(12) 0.0051(10) 0.0098(10) 0.0014(9) C
C36 0.0268(14) 0.0253(13) 0.0567(21) -0.0025(11) 0.0182(14) 0.0037(14) C
C37 0.0411(19) 0.0315(17) 0.0484(22) 0.0141(14) 0.0192(17) 0.0115(14) C

loop_
_atom_site_label
_atom_site_fract_x
_atom_site_fract_y
_atom_site_fract_z
_atom_site_U_iso_or_equiv
_atom_site_thermal_displace_type
_atom_site_type_symbol
Pt1 0.747985(6) 0.479667(12) 0.090064(5) 0.01652(5) Uij Pt
S1 0.70380(5) 0.67115(9) -0.00695(4) 0.0277(3) Uij S
C1 0.64465(21) 0.3374(4) 0.02169(19) 0.0311(14) Uij C
C2 0.6941(3) 0.6017(5) -0.10774(21) 0.0446(21) Uij C
C3 0.5880(3) 0.7101(6) -0.0297(3) 0.058(3) Uij C
B10 0.79756(20) 0.5578(4) 0.28253(18) 0.0188(12) Uij B
N11 0.78770(14) 0.3239(3) 0.18717(13) 0.0186(10) Uij N
N12 0.79988(14) 0.3802(3) 0.26601(13) 0.0188(10) Uij N
C13 0.81873(17) 0.2567(3) 0.31895(16) 0.0220(12) Uij C
C14 0.81943(20) 0.1222(3) 0.27588(19) 0.0266(14) Uij C
C15 0.80016(18) 0.1681(3) 0.19270(17) 0.0225(12) Uij C
C16 0.83364(22) 0.2742(4) 0.41068(18) 0.0318(16) Uij C
C17 0.80089(25) 0.0695(4) 0.12152(22) 0.0338(17) Uij C
N21 0.85358(14) 0.6217(3) 0.16731(13) 0.0183(9) Uij N
N22 0.86335(14) 0.6400(3) 0.24953(13) 0.0183(9) Uij N
C23 0.93598(17) 0.7278(3) 0.28919(16) 0.0218(11) Uij C
C24 0.97324(19) 0.7683(4) 0.23115(18) 0.0257(13) Uij C
C25 0.92011(17) 0.6994(3) 0.15627(17) 0.0225(12) Uij C
C26 0.96777(21) 0.7648(4) 0.38092(19) 0.0338(15) Uij C
C27 0.93012(22) 0.7026(4) 0.07358(20) 0.0336(17) Uij C
N31 0.69308(15) 0.7774(3) 0.20945(15) 0.0221(10) Uij N
N32 0.70288(14) 0.62408(25) 0.23648(13) 0.0179(9) Uij N
C33 0.62275(18) 0.5601(3) 0.22558(18) 0.0220(12) Uij C
C34 0.55923(18) 0.6730(3) 0.18996(17) 0.0240(12) Uij C
C35 0.60683(19) 0.8060(3) 0.18173(17) 0.0241(12) Uij C
C36 0.60884(21) 0.3950(4) 0.24898(25) 0.0355(17) Uij C
C37 0.5712(3) 0.9652(4) 0.1475(3) 0.0396(19) Uij C
H1a 0.612 0.386 -0.031 0.0392 Uiso H
H1b 0.667 0.238 0.012 0.0392 Uiso H
H1c 0.606 0.322 0.052 0.0392 Uiso H
H2a 0.752 0.575 -0.107 0.0560 Uiso H
H2b 0.657 0.511 -0.122 0.0560 Uiso H
H2c 0.669 0.682 -0.149 0.0560 Uiso H
H3a 0.580 0.750 0.020 0.0687 Uiso H
H3b 0.567 0.786 -0.074 0.0687 Uiso H
H3c 0.555 0.614 -0.047 0.0687 Uiso H
H10 0.815 0.576 0.342 0.0291 Uiso H
H14 0.830 0.017 0.298 0.0369 Uiso H
H16a 0.846 0.174 0.438 0.0419 Uiso H
H16b 0.883 0.343 0.437 0.0419 Uiso H
H16c 0.781 0.318 0.416 0.0419 Uiso H
H17a 0.811 -0.038 0.139 0.0445 Uiso H
H17b 0.745 0.078 0.076 0.0445 Uiso H
H17c 0.847 0.104 0.103 0.0445 Uiso H
H24 1.025 0.831 0.241 0.0355 Uiso H
H26a 1.020 0.828 0.396 0.0413 Uiso H
H26b 0.922 0.821 0.393 0.0413 Uiso H
H26c 0.981 0.669 0.413 0.0413 Uiso H
H27a 0.981 0.764 0.078 0.0458 Uiso H
H27b 0.937 0.597 0.057 0.0458 Uiso H
H27c 0.878 0.749 0.032 0.0458 Uiso H
H34 0.496 0.663 0.175 0.0340 Uiso H
H36a 0.547 0.377 0.236 0.0463 Uiso H
H36b 0.630 0.323 0.218 0.0463 Uiso H
H36c 0.640 0.379 0.308 0.0463 Uiso H
H37a 0.508 0.965 0.130 0.0504 Uiso H
H37b 0.596 1.044 0.190 0.0504 Uiso H
H37c 0.587 0.989 0.100 0.0504 Uiso H

loop_
_atom_type_symbol
_atom_type_scat_dispersion_real
_atom_type_scat_dispersion_imag
_atom_type_scat_source
Pt -1.703 8.391 'International Tables Vol. IV Table 2.2B'
S 0.125 0.123 'International Tables Vol. IV Table 2.2B'
C 0.003 0.002 'International Tables Vol. IV Table 2.2B'
H 0.000 0.000 'International Tables Vol. IV Table 2.2B'
B 0.001 0.001 'International Tables Vol. IV Table 2.2B'
N 0.006 0.003 'International Tables Vol. IV Table 2.2B'

loop_
_geom_angle_atom_site_label_1
_geom_angle_atom_site_label_2
_geom_angle_atom_site_label_3
_geom_angle
S(1) Pt(1) C(1) 92.00(9)
S(1) Pt(1) N(11) 173.82(6)
S(1) Pt(1) N(21) 90.72(6)
C(1) Pt(1) N(11) 91.61(11)
C(1) Pt(1) N(21) 176.51(11)
N(11) Pt(1) N(21) 85.49(8)
Pt(1) S(1) C(2) 111.64(14)
Pt(1) S(1) C(3) 108.31(15)
C(2) S(1) C(3) 98.13(21)
N(12) B(10) N(22) 107.96(21)
N(12) B(10) N(32) 110.49(21)
N(22) B(10) N(32) 109.66(21)
Pt(1) N(11) N(12) 117.63(16)
Pt(1) N(11) C(15) 134.05(18)
N(12) N(11) C(15) 108.14(20)
B(10) N(12) N(11) 121.12(20)
B(10) N(12) C(13) 130.93(22)
N(11) N(12) C(13) 107.78(22)
N(12) C(13) C(14) 109.48(23)
N(12) C(13) C(16) 122.4(3)
C(14) C(13) C(16) 128.2(3)
C(13) C(14) C(15) 105.98(24)
N(11) C(15) C(14) 108.62(24)
N(11) C(15) C(17) 123.19(25)
C(14) C(15) C(17) 128.0(3)
Pt(1) N(21) N(22) 117.97(15)
Pt(1) N(21) C(25) 134.62(18)
N(22) N(21) C(25) 107.36(21)
B(10) N(22) N(21) 119.57(20)
B(10) N(22) C(23) 131.13(22)
N(21) N(22) C(23) 109.24(21)
N(22) C(23) C(24) 107.89(23)
N(22) C(23) C(26) 122.95(25)
C(24) C(23) C(26) 129.1(3)
C(23) C(24) C(25) 105.93(23)
N(21) C(25) C(24) 109.58(23)
N(21) C(25) C(27) 121.6(3)
C(24) C(25) C(27) 128.9(3)
N(32) N(31) C(35) 105.70(22)
B(10) N(32) N(31) 119.10(21)
B(10) N(32) C(33) 129.98(22)
N(31) N(32) C(33) 110.43(21)
N(32) C(33) C(34) 107.67(24)
N(32) C(33) C(36) 124.7(3)
C(34) C(33) C(36) 127.6(3)
C(33) C(34) C(35) 104.93(24)
N(31) C(35) C(34) 111.27(24)
N(31) C(35) C(37) 120.5(3)
C(34) C(35) C(37) 128.2(3)

loop_
_geom_bond_atom_site_label_1
_geom_bond_atom_site_label_2
_geom_bond_distance
Pt(1) S(1) 2.2495(7)
Pt(1) C(1) 2.049(3)
Pt(1) N(11) 2.0392(21)
Pt(1) N(21) 2.1147(21)
S(1) C(2) 1.780(4)
S(1) C(3) 1.803(4)
B(10) N(12) 1.541(4)
B(10) N(22) 1.549(4)
B(10) N(32) 1.551(4)
N(11) N(12) 1.380(3)
N(11) C(15) 1.339(3)
N(12) C(13) 1.348(3)
C(13) C(14) 1.365(4)
C(13) C(16) 1.510(4)
C(14) C(15) 1.400(4)
C(15) C(17) 1.486(4)
N(21) N(22) 1.370(3)
N(21) C(25) 1.338(3)
N(22) C(23) 1.348(3)
C(23) C(24) 1.387(4)
C(23) C(26) 1.498(4)
C(24) C(25) 1.386(4)
C(25) C(27) 1.488(4)
N(31) N(32) 1.375(3)
N(31) C(35) 1.324(4)
N(32) C(33) 1.357(3)
C(33) C(34) 1.375(4)
C(33) C(36) 1.502(4)
C(34) C(35) 1.407(4)
C(35) C(37) 1.504(4)
